data_4104797
loop_
_publ_author_name
'Madhab C. Das'
'Parimal K. Bharadwaj'

_publ_section_title
;
 A Porous Coordination Polymer Exhibiting Reversible Single-Crystal to
 Single-Crystal Substitution Reactions at Mn(II) Centers by Nitrile Guest
 Molecules
;
_journal_name_full 'Journal of the American Chemical Society'
_journal_page_first 10942
_journal_page_last 10949
_journal_paper_doi 10.1021/ja9006035
_journal_volume 131
_journal_year 2009
_chemical_formula_moiety 'C22 H20 Mn N4 O4'
_chemical_formula_sum 'C22 H20 Mn N4 O4'
_chemical_formula_weight 459.36
_chemical_name_systematic
;
 ?
;
_space_group_IT_number 15
_symmetry_cell_setting monoclinic
_symmetry_space_group_name_Hall '-C 2yc'
_symmetry_space_group_name_H-M 'C 1 2/c 1'
_atom_sites_solution_hydrogens geom
_atom_sites_solution_primary direct
_atom_sites_solution_secondary difmap
_audit_creation_method SHELXL-97
_cell_angle_alpha 90.00
_cell_angle_beta 114.015(2)
_cell_angle_gamma 90.00
_cell_formula_units_Z 8
_cell_length_a 18.874(6)
_cell_length_b 14.891(5)
_cell_length_c 16.299(4)
_cell_measurement_temperature 100(1)
_cell_measurement_theta_max 28.4
_cell_measurement_theta_min 2.4
_cell_volume 4184(2)
_computing_cell_refinement 'SAINT 6.45 ( Bruker, 2003)'
_computing_data_collection 'SMART 5.628 (Bruker, 2003)'
_computing_data_reduction 'SAINT 6.45  (Bruker, 2003)'
_computing_molecular_graphics 'Diamond 2.1e'
_computing_structure_refinement 'SHELXL-97 (Sheldrick, 1997)'
_computing_structure_solution SIR-97
_diffrn_ambient_temperature 100(1)
_diffrn_measured_fraction_theta_full 0.993
_diffrn_measured_fraction_theta_max 0.993
_diffrn_measurement_device_type 'Bruker SMART APEX'
_diffrn_measurement_method /w-scans
_diffrn_radiation_monochromator graphite
_diffrn_radiation_source 'fine-focus sealed tube'
_diffrn_radiation_type MoK\a
_diffrn_radiation_wavelength 0.71069
_diffrn_reflns_av_R_equivalents 0.0710
_diffrn_reflns_av_sigmaI/netI 0.0820
_diffrn_reflns_limit_h_max 20
_diffrn_reflns_limit_h_min -25
_diffrn_reflns_limit_k_max 14
_diffrn_reflns_limit_k_min -19
_diffrn_reflns_limit_l_max 21
_diffrn_reflns_limit_l_min -20
_diffrn_reflns_number 13725
_diffrn_reflns_theta_full 28.43
_diffrn_reflns_theta_max 28.43
_diffrn_reflns_theta_min 2.36
_exptl_absorpt_coefficient_mu 0.668
_exptl_absorpt_correction_T_max 0.9007
_exptl_absorpt_correction_T_min 0.8836
_exptl_absorpt_correction_type empirical
_exptl_absorpt_process_details 'SADABAS 2.10 (Bruker 2003)'
_exptl_crystal_colour 'pale yellow'
_exptl_crystal_density_diffrn 1.458
_exptl_crystal_description block
_exptl_crystal_F_000 1896
_exptl_crystal_size_max 0.19
_exptl_crystal_size_mid 0.17
_exptl_crystal_size_min 0.16
_refine_diff_density_max 0.730
_refine_diff_density_min -0.450
_refine_diff_density_rms 0.182
_refine_ls_extinction_method none
_refine_ls_goodness_of_fit_ref 1.044
_refine_ls_hydrogen_treatment constr
_refine_ls_matrix_type full
_refine_ls_number_parameters 238
_refine_ls_number_reflns 5233
_refine_ls_number_restraints 2
_refine_ls_restrained_S_all 1.050
_refine_ls_R_factor_all 0.1181
_refine_ls_R_factor_gt 0.0733
_refine_ls_shift/su_max 0.001
_refine_ls_shift/su_mean 0.000
_refine_ls_structure_factor_coef Fsqd
_refine_ls_weighting_details 'calc w=1/[\s^2^(Fo^2^)+(0.1889P)^2^+4.6894P] where P=(Fo^2^+2Fc^2^)/3'
_refine_ls_weighting_scheme calc
_refine_ls_wR_factor_gt 0.1870
_refine_ls_wR_factor_ref 0.2406
_reflns_number_gt 2675
_reflns_number_total 5233
_reflns_threshold_expression >2sigma(I)
_cod_data_source_file ja9006035_si_002_05.cif
_cod_data_source_block complex5
_cod_original_sg_symbol_H-M 'C 2/c'
_cod_database_code 4104797

loop_
_symmetry_equiv_pos_as_xyz
'x, y, z'
'-x, y, -z+1/2'
'x+1/2, y+1/2, z'
'-x+1/2, y+1/2, -z+1/2'
'-x, -y, -z'
'x, -y, z-1/2'
'-x+1/2, -y+1/2, -z'
'x+1/2, -y+1/2, z-1/2'

loop_
_atom_site_label
_atom_site_type_symbol
_atom_site_fract_x
_atom_site_fract_y
_atom_site_fract_z
_atom_site_U_iso_or_equiv
_atom_site_adp_type
_atom_site_occupancy
_atom_site_symmetry_multiplicity
_atom_site_calc_flag
_atom_site_refinement_flags
Mn1 Mn 0.28026(6) 0.10870(6) 0.54824(6) 0.0300(4) Uani 1 1 d .
O3 O 0.2866(3) 0.0247(3) 0.6630(3) 0.0403(13) Uani 1 1 d .
O4 O 0.2644(3) -0.0463(3) 0.5368(3) 0.0341(11) Uani 1 1 d .
O1 O 0.2552(3) 0.1324(3) 0.4112(3) 0.0350(11) Uani 1 1 d .
O2 O 0.3020(3) 0.2345(3) 0.6102(3) 0.0378(12) Uani 1 1 d .
C3 C 0.1969(4) 0.2771(4) 0.2172(4) 0.0297(14) Uani 1 1 d .
H3 H 0.1781 0.3255 0.2383 0.036 Uiso 1 1 calc R
N2 N 0.1730(4) -0.3555(4) 0.5772(4) 0.0355(14) Uani 1 1 d .
H2 H 0.1761 -0.3560 0.5260 0.043 Uiso 1 1 calc R
C6 C 0.2465(4) -0.1291(4) 0.6522(4) 0.0320(15) Uani 1 1 d .
C8 C 0.2686(4) -0.0461(4) 0.6156(4) 0.0325(15) Uani 1 1 d .
C1 C 0.2497(4) -0.1273(4) 0.7392(4) 0.0318(15) Uani 1 1 d .
H1 H 0.2682 -0.0769 0.7753 0.038 Uiso 1 1 calc R
C4 C 0.1971(4) -0.2803(4) 0.6319(4) 0.0300(14) Uani 1 1 d .
N1 N 0.4060(4) 0.0943(3) 0.5728(4) 0.0334(13) Uani 1 1 d .
C5 C 0.2219(4) -0.2050(5) 0.6008(4) 0.0333(15) Uani 1 1 d .
H5 H 0.2218 -0.2060 0.5437 0.040 Uiso 1 1 calc R
C2 C 0.2249(4) 0.2016(4) 0.2706(4) 0.0325(15) Uani 1 1 d .
C7 C 0.2262(4) 0.2006(4) 0.3646(4) 0.0297(14) Uani 1 1 d .
C14 C 0.6428(4) 0.0672(4) 0.6053(5) 0.0359(16) Uani 1 1 d .
H14A H 0.6750 0.0552 0.6680 0.043 Uiso 1 1 calc R
H14B H 0.6460 0.0155 0.5708 0.043 Uiso 1 1 calc R
C11 C 0.5600(4) 0.0781(4) 0.5942(4) 0.0332(16) Uani 1 1 d .
C12 C 0.5110(5) 0.1407(5) 0.5390(6) 0.053(2) Uani 1 1 d .
H12 H 0.5286 0.1801 0.5071 0.064 Uiso 1 1 calc R
C10 C 0.5298(5) 0.0217(5) 0.6388(5) 0.046(5) Uani 1 1 d .
H10 H 0.5606 -0.0226 0.6768 0.055 Uiso 1 1 calc R
N3 N 0.1540(4) 0.1185(4) 0.5137(4) 0.042(4) Uani 1 1 d .
C13 C 0.4367(5) 0.1457(5) 0.5307(6) 0.047(2) Uani 1 1 d .
H13 H 0.4050 0.1889 0.4919 0.056 Uiso 1 1 calc R
C9 C 0.4529(5) 0.0319(6) 0.6263(5) 0.046(2) Uani 1 1 d .
H9 H 0.4332 -0.0068 0.6567 0.067 Uiso 1 1 calc R
C21 C 0.1438(5) 0.0554(5) 0.8098(5) 0.046(4) Uani 1 1 d .
H21 H 0.1717 0.0034 0.8343 0.074 Uiso 1 1 calc R
C20 C 0.1451(5) 0.0907(5) 0.7291(5) 0.047(4) Uani 1 1 d .
H20 H 0.1729 0.0612 0.7014 0.077 Uiso 1 1 calc R
C22 C 0.1005(5) 0.0979(5) 0.8545(5) 0.046(4) Uani 1 1 d .
H22A H 0.1073 0.0640 0.9073 0.082 Uiso 1 1 calc R
H22B H 0.0469 0.0996 0.8147 0.082 Uiso 1 1 calc R
H22C H 0.1197 0.1577 0.8713 0.082 Uiso 1 1 calc R
C19 C 0.1053(4) 0.1684(4) 0.6919(4) 0.044(5) Uani 1 1 d .
N4 N 0.0728(5) 0.2333(5) 0.6641(5) 0.041(5) Uani 1 1 d .
C16 C 0.0135(3) 0.1024(3) 0.4901(3) 0.055(6) Uani 1 1 d .
H16 H 0.0002 0.0866 0.5371 0.063 Uiso 1 1 calc R
C15 C 0.0901(4) 0.1129(4) 0.5024(4) 0.047(4) Uani 1 1 d .
C17 C -0.0438(4) 0.1173(4) 0.4015(4) 0.046(5) Uani 1 1 d D
H17 H -0.0954 0.1059 0.3902 0.082 Uiso 1 1 calc R
C18 C -0.026(4) 0.149(4) 0.3281(14) 0.057(4) Uani 1 1 d D
H18A H -0.0727 0.1544 0.2746 0.097 Uiso 1 1 calc R
H18B H 0.0087 0.1077 0.3178 0.097 Uiso 1 1 calc R
H18C H -0.0011 0.2071 0.3432 0.097 Uiso 1 1 calc R

loop_
_atom_site_aniso_label
_atom_site_aniso_U_11
_atom_site_aniso_U_22
_atom_site_aniso_U_33
_atom_site_aniso_U_23
_atom_site_aniso_U_13
_atom_site_aniso_U_12
Mn1 0.0454(7) 0.0273(5) 0.0237(5) 0.0007(4) 0.0208(5) 0.0007(4)
O3 0.068(4) 0.035(2) 0.028(2) -0.0035(18) 0.030(3) -0.008(2)
O4 0.050(3) 0.035(2) 0.024(2) -0.0002(17) 0.022(2) -0.008(2)
O1 0.053(3) 0.035(2) 0.024(2) 0.0053(17) 0.022(2) 0.010(2)
O2 0.067(4) 0.028(2) 0.027(2) -0.0040(17) 0.029(3) 0.005(2)
C3 0.041(4) 0.029(3) 0.025(3) -0.002(2) 0.020(3) 0.004(3)
N2 0.053(4) 0.036(3) 0.028(3) -0.005(2) 0.027(3) -0.004(3)
C6 0.036(4) 0.037(3) 0.027(3) 0.000(2) 0.017(3) 0.000(3)
C8 0.046(4) 0.031(3) 0.027(3) -0.006(2) 0.021(3) -0.002(3)
C1 0.046(4) 0.028(3) 0.023(3) -0.003(2) 0.017(3) -0.004(3)
C4 0.035(4) 0.030(3) 0.030(3) -0.002(2) 0.018(3) 0.001(3)
N1 0.045(4) 0.030(3) 0.029(3) -0.006(2) 0.018(3) -0.004(2)
C5 0.043(4) 0.042(4) 0.019(3) -0.002(3) 0.016(3) -0.003(3)
C2 0.048(4) 0.025(3) 0.028(3) -0.004(2) 0.019(3) 0.002(3)
C7 0.035(4) 0.028(3) 0.029(3) -0.001(2) 0.016(3) -0.002(3)
C14 0.051(5) 0.030(3) 0.031(3) -0.006(3) 0.021(4) -0.006(3)
C11 0.052(5) 0.024(3) 0.025(3) -0.003(2) 0.018(3) -0.001(3)
C12 0.058(6) 0.042(4) 0.064(6) 0.009(4) 0.030(5) -0.004(4)
C10 0.048(5) 0.051(4) 0.041(4) 0.016(3) 0.021(4) 0.005(4)
N3 0.054(5) 0.035(5) 0.028(5) -0.004(4) 0.008(4) 0.002(4)
C13 0.053(6) 0.035(4) 0.058(5) 0.015(3) 0.027(4) 0.004(4)
C9 0.052(6) 0.049(6) 0.040(5) 0.029(4) 0.023(4) 0.005(4)
C21 0.065(7) 0.039(7) 0.026(7) 0.008(6) 0.011(6) -0.002(6)
C20 0.070(4) 0.041(4) 0.025(4) -0.004(3) 0.013(3) -0.003(3)
C22 0.065(6) 0.043(6) 0.027(6) 0.005(5) 0.014(5) 0.004(5)
C19 0.062(6) 0.032(6) 0.030(6) -0.011(4) 0.010(5) -0.003(5)
N4 0.056(6) 0.033(6) 0.028(6) -0.004(5) 0.011(5) -0.004(5)
C16 0.071(5) 0.052(5) 0.027(5) -0.003(4) 0.006(4) 0.001(4)
C15 0.062(5) 0.034(5) 0.030(5) 0.008(4) 0.005(4) 0.002(4)
C17 0.054(4) 0.043(4) 0.028(4) 0.004(3) 0.002(3) 0.001(3)
C18 0.063(6) 0.052(6) 0.040(5) 0.008(5) 0.005(5) 0.002(5)

loop_
_atom_type_symbol
_atom_type_description
_atom_type_scat_dispersion_real
_atom_type_scat_dispersion_imag
_atom_type_scat_source
C C 0.0033 0.0016 'International Tables Vol C Tables 4.2.6.8 and 6.1.1.4'
H H 0.0000 0.0000 'International Tables Vol C Tables 4.2.6.8 and 6.1.1.4'
N N 0.0061 0.0033 'International Tables Vol C Tables 4.2.6.8 and 6.1.1.4'
O O 0.0106 0.0060 'International Tables Vol C Tables 4.2.6.8 and 6.1.1.4'
Mn Mn 0.3368 0.7283 'International Tables Vol C Tables 4.2.6.8 and 6.1.1.4'

loop_
_geom_angle_atom_site_label_1
_geom_angle_atom_site_label_2
_geom_angle_atom_site_label_3
_geom_angle
_geom_angle_site_symmetry_1
_geom_angle_site_symmetry_3
O2 Mn1 O1 106.01(17) . .
O2 Mn1 O3 99.59(16) . .
O1 Mn1 O3 153.99(18) . .
O2 Mn1 N3 92.54(15) . .
O1 Mn1 N3 88.14(14) . .
O3 Mn1 N3 86.20(15) . .
O2 Mn1 N1 90.8(2) . .
O1 Mn1 N1 88.3(2) . .
O3 Mn1 N1 96.0(2) . .
N3 Mn1 N1 175.67(14) . .
O2 Mn1 O4 157.39(16) . .
O1 Mn1 O4 96.59(16) . .
O3 Mn1 O4 57.84(15) . .
N3 Mn1 O4 87.54(13) . .
N1 Mn1 O4 90.49(18) . .
O2 Mn1 C8 128.70(18) . .
O1 Mn1 C8 124.94(19) . .
O3 Mn1 C8 29.16(18) . .
N3 Mn1 C8 84.13(17) . .
N1 Mn1 C8 96.0(2) . .
O4 Mn1 C8 28.84(16) . .
C8 O3 Mn1 92.7(4) . .
C8 O4 Mn1 87.9(4) . .
C7 O1 Mn1 129.1(4) . .
C7 O2 Mn1 145.6(5) 7_556 .
C2 C3 C4 119.9(5) . 6
C2 C3 H3 120.0 . .
C4 C3 H3 120.0 6 .
C4 N2 C14 120.7(5) . 3_445
C4 N2 H2 119.6 . .
C14 N2 H2 119.6 3_445 .
C5 C6 C1 120.1(6) . .
C5 C6 C8 121.0(6) . .
C1 C6 C8 118.9(6) . .
O4 C8 O3 120.9(6) . .
O4 C8 C6 119.6(6) . .
O3 C8 C6 119.4(5) . .
O4 C8 Mn1 63.3(3) . .
O3 C8 Mn1 58.2(3) . .
C6 C8 Mn1 168.8(5) . .
C2 C1 C6 118.8(6) 6_556 .
C2 C1 H1 120.6 6_556 .
C6 C1 H1 120.6 . .
N2 C4 C5 119.3(5) . .
N2 C4 C3 122.3(6) . 6_556
C5 C4 C3 118.4(6) . 6_556
C13 N1 C9 115.6(7) . .
C13 N1 Mn1 120.7(5) . .
C9 N1 Mn1 123.6(5) . .
C6 C5 C4 121.6(6) . .
C6 C5 H5 119.2 . .
C4 C5 H5 119.2 . .
C1 C2 C3 121.1(6) 6 .
C1 C2 C7 119.8(6) 6 .
C3 C2 C7 119.0(5) . .
O2 C7 O1 124.5(6) 7_556 .
O2 C7 C2 119.2(6) 7_556 .
O1 C7 C2 116.3(5) . .
N2 C14 C11 113.6(6) 3 .
N2 C14 H14A 108.8 3 .
C11 C14 H14A 108.8 . .
N2 C14 H14B 108.8 3 .
C11 C14 H14B 108.8 . .
H14A C14 H14B 107.7 . .
C12 C11 C10 116.8(7) . .
C12 C11 C14 123.0(6) . .
C10 C11 C14 120.2(6) . .
C13 C12 C11 120.0(7) . .
C13 C12 H12 120.0 . .
C11 C12 H12 120.0 . .
C11 C10 C9 119.3(7) . .
C11 C10 H10 120.4 . .
C9 C10 H10 120.4 . .
C15 N3 Mn1 170.6(5) . .
N1 C13 C12 125.2(7) . .
N1 C13 H13 117.4 . .
C12 C13 H13 117.4 . .
N1 C9 C10 123.1(7) . .
N1 C9 H9 118.4 . .
C10 C9 H9 118.4 . .
C20 C21 C22 122.0(7) . .
C20 C21 H21 119.0 . .
C22 C21 H21 119.0 . .
C19 C20 C21 120.3(8) . .
C19 C20 H20 119.9 . .
C21 C20 H20 119.9 . .
C21 C22 H22A 109.5 . .
C21 C22 H22B 109.5 . .
H22A C22 H22B 109.5 . .
C21 C22 H22C 109.5 . .
H22A C22 H22C 109.5 . .
H22B C22 H22C 109.5 . .
N4 C19 C20 177.7(8) . .
C15 C16 C17 116.5(5) . .
C15 C16 H16 121.7 . .
C17 C16 H16 121.7 . .
N3 C15 C16 177.6(6) . .
C16 C17 C18 123.3(14) . .
C16 C17 H17 118.4 . .
C18 C17 H17 118.3 . .
C17 C18 H18A 109.6 . .
C17 C18 H18B 109.4 . .
H18A C18 H18B 109.5 . .
C17 C18 H18C 109.4 . .
H18A C18 H18C 109.5 . .
H18B C18 H18C 109.5 . .

loop_
_geom_bond_atom_site_label_1
_geom_bond_atom_site_label_2
_geom_bond_distance
_geom_bond_site_symmetry_2
Mn1 O2 2.088(4) .
Mn1 O1 2.116(4) .
Mn1 O3 2.212(4) .
Mn1 N3 2.219(8) .
Mn1 N1 2.252(6) .
Mn1 O4 2.325(5) .
Mn1 C8 2.601(6) .
O3 C8 1.269(7) .
O4 C8 1.256(7) .
O1 C7 1.253(8) .
O2 C7 1.252(7) 7_556
C3 C2 1.389(9) .
C3 C4 1.392(8) 6
C3 H3 0.9300 .
N2 C4 1.388(8) .
N2 C14 1.439(8) 3_445
N2 H2 0.8600 .
C6 C5 1.370(9) .
C6 C1 1.395(8) .
C6 C8 1.504(9) .
C1 C2 1.379(8) 6_556
C1 H1 0.9300 .
C4 C5 1.388(9) .
C4 C3 1.392(8) 6_556
N1 C13 1.311(9) .
N1 C9 1.334(9) .
C5 H5 0.9300 .
C2 C1 1.379(8) 6
C2 C7 1.521(8) .
C7 O2 1.252(7) 7_556
C14 N2 1.439(8) 3
C14 C11 1.506(10) .
C14 H14A 0.9700 .
C14 H14B 0.9700 .
C11 C12 1.363(11) .
C11 C10 1.376(9) .
C12 C13 1.355(12) .
C12 H12 0.9300 .
C10 C9 1.391(11) .
C10 H10 0.9300 .
N3 C15 1.147(11) .
C13 H13 0.9300 .
C9 H9 0.9300 .
C21 C20 1.426(11) .
C21 C22 1.444(13) .
C21 H21 0.9300 .
C20 C19 1.379(10) .
C20 H20 0.9300 .
C22 H22A 0.9600 .
C22 H22B 0.9600 .
C22 H22C 0.9600 .
C19 N4 1.136(10) .
C16 C15 1.385(10) .
C16 C17 1.426(8) .
C16 H16 0.9300 .
C17 C18 1.45(5) .
C17 H17 0.9300 .
C18 H18A 0.9600 .
C18 H18B 0.9600 .
C18 H18C 0.9600 .

loop_
_geom_torsion_atom_site_label_1
_geom_torsion_atom_site_label_2
_geom_torsion_atom_site_label_3
_geom_torsion_atom_site_label_4
_geom_torsion
_geom_torsion_site_symmetry_1
_geom_torsion_site_symmetry_4
O2 Mn1 O3 C8 176.7(4) . .
O1 Mn1 O3 C8 6.9(7) . .
N3 Mn1 O3 C8 84.8(4) . .
N1 Mn1 O3 C8 -91.5(4) . .
O4 Mn1 O3 C8 -4.7(4) . .
O2 Mn1 O4 C8 8.4(8) . .
O1 Mn1 O4 C8 -170.1(4) . .
O3 Mn1 O4 C8 4.8(4) . .
N3 Mn1 O4 C8 -82.3(4) . .
N1 Mn1 O4 C8 101.6(4) . .
O2 Mn1 O1 C7 -28.5(6) . .
O3 Mn1 O1 C7 141.1(6) . .
N3 Mn1 O1 C7 63.7(6) . .
N1 Mn1 O1 C7 -118.8(6) . .
O4 Mn1 O1 C7 151.0(6) . .
C8 Mn1 O1 C7 145.2(6) . .
O1 Mn1 O2 C7 95.1(7) . 7_556
O3 Mn1 O2 C7 -80.3(7) . 7_556
N3 Mn1 O2 C7 6.3(7) . 7_556
N1 Mn1 O2 C7 -176.5(7) . 7_556
O4 Mn1 O2 C7 -83.4(9) . 7_556
C8 Mn1 O2 C7 -78.2(8) . 7_556
Mn1 O4 C8 O3 -8.2(7) . .
Mn1 O4 C8 C6 167.7(6) . .
Mn1 O3 C8 O4 8.6(8) . .
Mn1 O3 C8 C6 -167.3(6) . .
C5 C6 C8 O4 -0.2(11) . .
C1 C6 C8 O4 -178.8(7) . .
C5 C6 C8 O3 175.7(7) . .
C1 C6 C8 O3 -2.8(11) . .
C5 C6 C8 Mn1 102(2) . .
C1 C6 C8 Mn1 -77(3) . .
O2 Mn1 C8 O4 -175.9(4) . .
O1 Mn1 C8 O4 12.0(5) . .
O3 Mn1 C8 O4 -171.7(7) . .
N3 Mn1 C8 O4 95.6(4) . .
N1 Mn1 C8 O4 -80.1(4) . .
O2 Mn1 C8 O3 -4.2(6) . .
O1 Mn1 C8 O3 -176.3(4) . .
N3 Mn1 C8 O3 -92.7(4) . .
N1 Mn1 C8 O3 91.6(4) . .
O4 Mn1 C8 O3 171.7(7) . .
O2 Mn1 C8 C6 77(2) . .
O1 Mn1 C8 C6 -96(2) . .
O3 Mn1 C8 C6 81(2) . .
N3 Mn1 C8 C6 -12(2) . .
N1 Mn1 C8 C6 172(2) . .
O4 Mn1 C8 C6 -108(2) . .
C5 C6 C1 C2 -2.5(11) . 6_556
C8 C6 C1 C2 176.1(7) . 6_556
C14 N2 C4 C5 -176.4(7) 3_445 .
C14 N2 C4 C3 3.1(10) 3_445 6_556
O2 Mn1 N1 C13 -68.2(6) . .
O1 Mn1 N1 C13 37.8(6) . .
O3 Mn1 N1 C13 -168.0(6) . .
O4 Mn1 N1 C13 134.3(6) . .
C8 Mn1 N1 C13 162.7(6) . .
O2 Mn1 N1 C9 115.2(6) . .
O1 Mn1 N1 C9 -138.8(6) . .
O3 Mn1 N1 C9 15.5(6) . .
O4 Mn1 N1 C9 -42.2(6) . .
C8 Mn1 N1 C9 -13.8(6) . .
C1 C6 C5 C4 2.3(11) . .
C8 C6 C5 C4 -176.3(7) . .
N2 C4 C5 C6 -179.8(7) . .
C3 C4 C5 C6 0.7(11) 6_556 .
C4 C3 C2 C1 -3.1(11) 6 6
C4 C3 C2 C7 178.3(6) 6 .
Mn1 O1 C7 O2 -8.6(10) . 7_556
Mn1 O1 C7 C2 172.6(4) . .
C1 C2 C7 O2 -174.5(7) 6 7_556
C3 C2 C7 O2 4.2(10) . 7_556
C1 C2 C7 O1 4.4(10) 6 .
C3 C2 C7 O1 -176.9(7) . .
N2 C14 C11 C12 19.0(9) 3 .
N2 C14 C11 C10 -162.8(6) 3 .
C10 C11 C12 C13 0.4(12) . .
C14 C11 C12 C13 178.6(7) . .
C12 C11 C10 C9 -0.6(11) . .
C14 C11 C10 C9 -178.9(7) . .
C9 N1 C13 C12 -1.4(12) . .
Mn1 N1 C13 C12 -178.2(7) . .
C11 C12 C13 N1 0.6(14) . .
C13 N1 C9 C10 1.1(12) . .
Mn1 N1 C9 C10 177.8(6) . .
C11 C10 C9 N1 -0.2(13) . .
C22 C21 C20 C19 1.0(13) . .
C15 C16 C17 C18 -5(2) . .
